data_2022331
loop_
_publ_author_name
'Honegger, Philipp'
'Roller, Alexander'
'Widhalm, Michael'

_publ_section_title
;
 Synthesis and characterization of enantiopure planar--chiral
 phosphorus-linked diferrocenes
;
_journal_coeditor_code ZO3008
_journal_issue 3
_journal_name_full 'Acta Crystallographica Section C'
_journal_page_first 152
_journal_page_last 160
_journal_paper_doi 10.1107/S2053229621001996
_journal_volume 77
_journal_year 2021
_chemical_absolute_configuration ad
_chemical_formula_iupac '[Fe2 (C5 H5)2 (C24 H25 O4 P)]'
_chemical_formula_moiety 'C34 H35 Fe2 O4 P'
_chemical_formula_sum 'C34 H35 Fe2 O4 P'
_chemical_formula_weight 650.29
_chemical_name_systematic
;
1,1''-(Phenylphosphanediyl)bis{(2<i>S</i>~p~)-2-[(1<i>R</i>)-1-\
(acetyloxy)ethyl]ferrocene}
;
_space_group_crystal_system orthorhombic
_space_group_IT_number 19
_space_group_name_Hall 'P 2ac 2ab'
_space_group_name_H-M_alt 'P 21 21 21'
_atom_sites_solution_hydrogens geom
_atom_sites_solution_primary direct
_audit_creation_method
;
Olex2 1.2
(compiled 2018.05.29 svn.r3508 for OlexSys, GUI svn.r5506)
;
_cell_angle_alpha 90
_cell_angle_beta 90
_cell_angle_gamma 90
_cell_formula_units_Z 4
_cell_length_a 7.631(2)
_cell_length_b 10.877(2)
_cell_length_c 36.025(8)
_cell_measurement_reflns_used 3094
_cell_measurement_temperature 130.0
_cell_measurement_theta_max 19.864
_cell_measurement_theta_min 2.185
_cell_volume 2990.2(12)
_computing_cell_refinement
;
SAINT (Bruker, 2009)
;
_computing_data_collection
;
APEX2 (Bruker, 2009)
;
_computing_data_reduction
;
SAINT (Bruker, 2009)
;
_computing_molecular_graphics
;
OLEX2 (Dolomanov <i>et al.</i>,  2009)
;
_computing_publication_material
;
OLEX2 (Dolomanov <i>et al.</i>,  2009)
;
_computing_structure_refinement
;
SHELXL97 (Sheldrick, 2008)
;
_computing_structure_solution
;
SHELXS97 (Sheldrick, 2008)
;
_diffrn_ambient_temperature 130.0
_diffrn_measured_fraction_theta_full 0.999
_diffrn_measured_fraction_theta_max 0.997
_diffrn_measurement_device_type 'Bruker X8 APEXII'
_diffrn_measurement_method '\f and \w scans'
_diffrn_radiation_monochromator ' '
_diffrn_radiation_type MoK\a
_diffrn_radiation_wavelength 0.71073
_diffrn_reflns_av_R_equivalents 0.1501
_diffrn_reflns_av_unetI/netI 0.1046
_diffrn_reflns_limit_h_max 9
_diffrn_reflns_limit_h_min -9
_diffrn_reflns_limit_k_max 13
_diffrn_reflns_limit_k_min -13
_diffrn_reflns_limit_l_max 43
_diffrn_reflns_limit_l_min -38
_diffrn_reflns_number 46099
_diffrn_reflns_theta_full 25.242
_diffrn_reflns_theta_max 25.353
_diffrn_reflns_theta_min 2.187
_diffrn_source 'sealed xray tube'
_diffrn_standards_number 0
_exptl_absorpt_coefficient_mu 1.061
_exptl_absorpt_correction_T_max 0.7452
_exptl_absorpt_correction_T_min 0.5615
_exptl_absorpt_correction_type multi-scan
_exptl_absorpt_process_details
;
(SADABS; Bruker, 2008)
;
_exptl_crystal_colour 'clear orange'
_exptl_crystal_density_diffrn 1.444
_exptl_crystal_description block
_exptl_crystal_F_000 1352
_exptl_crystal_size_max 0.15
_exptl_crystal_size_mid 0.08
_exptl_crystal_size_min 0.06
_refine_diff_density_max 0.938
_refine_diff_density_min -0.433
_refine_ls_abs_structure_details
;
Flack <i>x</i> determined using 1235 quotients [(I+)-(I-)]/[(I+)+(I-)]
(Parsons <i>et al.</i>,  2013)
;
_refine_ls_abs_structure_Flack -0.02(2)
_refine_ls_extinction_method none
_refine_ls_goodness_of_fit_ref 1.043
_refine_ls_hydrogen_treatment constr
_refine_ls_matrix_type full
_refine_ls_number_parameters 374
_refine_ls_number_reflns 5441
_refine_ls_number_restraints 0
_refine_ls_restrained_S_all 1.043
_refine_ls_R_factor_all 0.0984
_refine_ls_R_factor_gt 0.0653
_refine_ls_shift/su_max 0.000
_refine_ls_shift/su_mean 0.000
_refine_ls_structure_factor_coef Fsqd
_refine_ls_weighting_details 'w=1/[\s^2^(Fo^2^)+(0.0421P)^2^+2.7228P] where P=(Fo^2^+2Fc^2^)/3'
_refine_ls_weighting_scheme calc
_refine_ls_wR_factor_gt 0.1108
_refine_ls_wR_factor_ref 0.1221
_reflns_number_gt 4085
_reflns_number_total 5441
_reflns_threshold_expression 'I > 2\s(I)'
_cod_data_source_file zo3008sup1.cif
_cod_data_source_block 7
_cod_depositor_comments 'Adding full bibliography for 2022331--2022336.cif.'
_cod_database_code 2022331
_cod_database_fobs_code 2022331
_shelx_space_group_comment
;
The symmetry employed for this shelxl refinement is uniquely defined
by the following loop, which should always be used as a source of
symmetry information in preference to the above space-group names.
They are only intended as comments.
;
_shelx_estimated_absorpt_t_min 0.857
_shelx_estimated_absorpt_t_max 0.939

loop_
_space_group_symop_operation_xyz
'x, y, z'
'-x+1/2, -y, z+1/2'
'x+1/2, -y+1/2, -z'
'-x, y+1/2, -z+1/2'

loop_
_atom_site_type_symbol
_atom_site_label
_atom_site_fract_x
_atom_site_fract_y
_atom_site_fract_z
_atom_site_U_iso_or_equiv
_atom_site_adp_type
_atom_site_calc_flag
_atom_site_occupancy
_atom_site_disorder_assembly
_atom_site_disorder_group
Fe Fe1 0.79439(15) 0.89449(11) 0.38276(3) 0.0264(3) Uani d 1 . .
Fe Fe2 1.24405(15) 0.40848(10) 0.40108(3) 0.0235(3) Uani d 1 . .
P P1 0.8827(3) 0.5855(2) 0.37276(5) 0.0218(5) Uani d 1 . .
O O1 0.7061(8) 0.7131(5) 0.27691(15) 0.0339(15) Uani d 1 . .
O O2 0.4850(9) 0.5800(7) 0.26629(19) 0.0519(19) Uani d 1 . .
O O3 0.8911(7) 0.5751(5) 0.48204(14) 0.0275(14) Uani d 1 . .
O O4 0.6319(8) 0.4892(6) 0.49674(18) 0.0430(18) Uani d 1 . .
C C1 0.9068(11) 0.7452(7) 0.3578(2) 0.020(2) Uani d 1 . .
C C2 0.7857(12) 0.8062(7) 0.3331(2) 0.026(2) Uani d 1 . .
C C3 0.8444(12) 0.9294(8) 0.3278(2) 0.033(2) Uani d 1 . .
H H3 0.790570 0.989466 0.312382 0.039 Uiso calc 1 . .
C C4 0.9979(12) 0.9465(8) 0.3496(2) 0.031(2) Uani d 1 . .
H H4 1.061986 1.021088 0.351643 0.037 Uiso calc 1 . .
C C5 1.0401(12) 0.8347(8) 0.3678(2) 0.026(2) Uani d 1 . .
H H5 1.137758 0.820808 0.383551 0.032 Uiso calc 1 . .
C C6 0.7112(15) 0.8428(9) 0.4348(3) 0.044(3) Uani d 1 . .
H H6 0.740860 0.768806 0.447365 0.053 Uiso calc 1 . .
C C7 0.5651(14) 0.8616(10) 0.4100(3) 0.044(3) Uani d 1 . .
H H7 0.480269 0.801654 0.403352 0.053 Uiso calc 1 . .
C C8 0.5702(12) 0.9839(8) 0.3975(3) 0.034(2) Uani d 1 . .
H H8 0.489830 1.020809 0.380758 0.041 Uiso calc 1 . .
C C9 0.7151(12) 1.0423(8) 0.4141(2) 0.033(2) Uani d 1 . .
H H9 0.749057 1.125501 0.410609 0.040 Uiso calc 1 . .
C C10 0.8010(15) 0.9556(10) 0.4368(2) 0.050(3) Uani d 1 . .
H H10 0.903184 0.970965 0.451170 0.060 Uiso calc 1 . .
C C11 0.6349(12) 0.7474(8) 0.3133(2) 0.029(2) Uani d 1 . .
H H11 0.598509 0.671501 0.326949 0.035 Uiso calc 1 . .
C C12 0.6172(13) 0.6303(8) 0.2565(3) 0.036(2) Uani d 1 . .
C C13 0.7073(15) 0.6108(9) 0.2201(2) 0.055(3) Uani d 1 . .
H H13A 0.785645 0.680231 0.215101 0.082 Uiso calc 1 . .
H H13B 0.619605 0.604836 0.200333 0.082 Uiso calc 1 . .
H H13C 0.775670 0.534615 0.221092 0.082 Uiso calc 1 . .
C C14 0.4754(13) 0.8309(9) 0.3079(3) 0.043(3) Uani d 1 . .
H H14A 0.506901 0.899428 0.291501 0.064 Uiso calc 1 . .
H H14B 0.437420 0.863080 0.331953 0.064 Uiso calc 1 . .
H H14C 0.379809 0.783626 0.296612 0.064 Uiso calc 1 . .
C C15 1.0846(10) 0.5607(7) 0.3990(2) 0.0198(19) Uani d 1 . .
C C16 1.0900(11) 0.5102(8) 0.4361(2) 0.021(2) Uani d 1 . .
C C17 1.2691(13) 0.5118(8) 0.4482(2) 0.032(2) Uani d 1 . .
H H17 1.310570 0.484611 0.471699 0.038 Uiso calc 1 . .
C C18 1.3738(12) 0.5607(8) 0.4194(2) 0.029(2) Uani d 1 . .
H H18 1.497201 0.571824 0.420079 0.035 Uiso calc 1 . .
C C19 1.2615(11) 0.5902(7) 0.3889(2) 0.0265(18) Uani d 1 . .
H H19 1.297952 0.623840 0.365846 0.032 Uiso calc 1 . .
C C20 1.1716(14) 0.2763(8) 0.3636(3) 0.038(3) Uani d 1 . .
H H20 1.073876 0.281040 0.347373 0.045 Uiso calc 1 . .
C C21 1.1677(14) 0.2267(8) 0.3999(3) 0.037(3) Uani d 1 . .
H H21 1.069405 0.191373 0.412034 0.044 Uiso calc 1 . .
C C22 1.3408(14) 0.2401(9) 0.4146(3) 0.035(3) Uani d 1 . .
H H22 1.378716 0.215886 0.438661 0.042 Uiso calc 1 . .
C C23 1.4448(13) 0.2959(8) 0.3869(3) 0.036(2) Uani d 1 . .
H H23 1.565586 0.315609 0.389227 0.043 Uiso calc 1 . .
C C24 1.3406(13) 0.3175(8) 0.3553(3) 0.033(2) Uani d 1 . .
H H24 1.378053 0.353351 0.332601 0.039 Uiso calc 1 . .
C C25 0.9380(12) 0.4680(7) 0.4591(2) 0.022(2) Uani d 1 . .
H H25 0.837562 0.444799 0.442727 0.027 Uiso calc 1 . .
C C26 0.7380(13) 0.5720(8) 0.4997(2) 0.031(2) Uani d 1 . .
C C27 0.7112(14) 0.6845(8) 0.5235(2) 0.043(3) Uani d 1 . .
H H27A 0.816621 0.735870 0.522558 0.064 Uiso calc 1 . .
H H27B 0.688940 0.659261 0.549145 0.064 Uiso calc 1 . .
H H27C 0.610816 0.731348 0.514134 0.064 Uiso calc 1 . .
C C28 0.9831(14) 0.3608(9) 0.4855(3) 0.044(3) Uani d 1 . .
H H28A 1.065265 0.389470 0.504559 0.065 Uiso calc 1 . .
H H28B 1.037004 0.293848 0.471332 0.065 Uiso calc 1 . .
H H28C 0.875797 0.330975 0.497440 0.065 Uiso calc 1 . .
C C34 0.9200(11) 0.5057(7) 0.3283(2) 0.0196(19) Uani d 1 . .
C C35 0.7961(11) 0.4143(8) 0.3191(2) 0.033(2) Uani d 1 . .
H H35 0.697616 0.400786 0.334657 0.039 Uiso calc 1 . .
C C36 0.8189(14) 0.3433(8) 0.2867(2) 0.038(3) Uani d 1 . .
H H36 0.734927 0.282046 0.280597 0.046 Uiso calc 1 . .
C C37 0.9591(13) 0.3611(9) 0.2643(3) 0.039(3) Uani d 1 . .
H H37 0.974890 0.311589 0.242803 0.047 Uiso calc 1 . .
C C38 1.0812(12) 0.4537(9) 0.2730(2) 0.036(2) Uani d 1 . .
H H38 1.179345 0.467063 0.257293 0.043 Uiso calc 1 . .
C C39 1.0589(11) 0.5252(8) 0.3043(2) 0.024(2) Uani d 1 . .
H H39 1.140352 0.589012 0.309469 0.029 Uiso calc 1 . .

loop_
_atom_site_aniso_label
_atom_site_aniso_U_11
_atom_site_aniso_U_22
_atom_site_aniso_U_33
_atom_site_aniso_U_12
_atom_site_aniso_U_13
_atom_site_aniso_U_23
Fe1 0.0298(7) 0.0221(6) 0.0273(7) 0.0056(6) 0.0064(5) 0.0017(6)
Fe2 0.0249(6) 0.0214(6) 0.0243(6) 0.0049(6) -0.0004(5) -0.0025(5)
P1 0.0228(11) 0.0202(11) 0.0224(12) 0.0041(10) 0.0004(9) 0.0004(10)
O1 0.043(4) 0.035(3) 0.024(3) -0.008(3) -0.002(3) 0.000(3)
O2 0.048(5) 0.050(5) 0.058(5) -0.009(4) -0.003(4) 0.002(4)
O3 0.027(3) 0.031(4) 0.024(3) 0.004(3) 0.009(3) -0.008(3)
O4 0.036(4) 0.050(4) 0.043(4) -0.013(4) 0.006(3) -0.011(4)
C1 0.024(5) 0.014(4) 0.022(5) 0.004(4) 0.005(4) 0.006(4)
C2 0.029(6) 0.020(4) 0.030(5) 0.006(4) 0.001(4) 0.001(4)
C3 0.043(6) 0.033(6) 0.022(5) 0.005(5) 0.010(4) 0.003(4)
C4 0.040(6) 0.022(5) 0.031(6) -0.001(4) 0.011(4) 0.001(4)
C5 0.022(5) 0.024(5) 0.032(6) -0.003(4) 0.010(4) -0.001(4)
C6 0.065(9) 0.033(6) 0.034(6) 0.019(6) 0.025(6) 0.013(5)
C7 0.040(7) 0.043(6) 0.050(7) -0.003(5) 0.026(5) -0.009(5)
C8 0.029(5) 0.028(5) 0.045(6) 0.017(4) 0.003(5) -0.010(5)
C9 0.030(6) 0.028(5) 0.043(6) 0.005(4) 0.005(5) -0.004(4)
C10 0.054(7) 0.071(8) 0.024(5) 0.030(6) 0.004(5) -0.010(5)
C11 0.030(6) 0.024(5) 0.034(6) 0.005(4) -0.004(4) 0.004(4)
C12 0.037(6) 0.034(6) 0.037(6) -0.008(5) -0.007(5) 0.005(5)
C13 0.085(8) 0.041(6) 0.039(6) -0.027(7) -0.004(6) 0.002(5)
C14 0.032(6) 0.051(7) 0.045(7) 0.001(5) -0.007(5) 0.012(5)
C15 0.020(5) 0.018(5) 0.022(5) 0.004(3) 0.003(4) -0.006(4)
C16 0.028(5) 0.019(5) 0.016(5) 0.007(4) -0.004(4) -0.004(4)
C17 0.044(6) 0.031(5) 0.020(5) 0.010(5) -0.009(5) 0.000(4)
C18 0.019(5) 0.026(5) 0.043(6) 0.003(4) -0.001(4) -0.005(4)
C19 0.033(5) 0.015(4) 0.032(5) -0.002(4) 0.006(4) -0.003(4)
C20 0.056(7) 0.025(5) 0.032(6) 0.009(5) -0.005(5) -0.015(4)
C21 0.046(7) 0.022(5) 0.042(6) -0.001(4) 0.020(5) -0.010(5)
C22 0.053(8) 0.028(5) 0.025(5) 0.011(5) 0.002(5) -0.004(4)
C23 0.032(6) 0.036(6) 0.040(6) 0.013(5) 0.002(5) -0.001(5)
C24 0.044(7) 0.022(5) 0.033(5) 0.003(4) 0.000(5) -0.002(4)
C25 0.033(5) 0.019(5) 0.014(5) 0.003(4) -0.001(4) -0.002(4)
C26 0.035(6) 0.035(5) 0.023(5) 0.004(5) -0.009(4) -0.005(4)
C27 0.043(7) 0.049(6) 0.037(6) 0.010(5) 0.004(5) -0.009(5)
C28 0.061(8) 0.036(6) 0.034(6) 0.013(5) 0.008(5) 0.014(5)
C34 0.026(5) 0.022(5) 0.012(4) 0.005(4) -0.005(4) 0.000(4)
C35 0.029(5) 0.042(5) 0.027(5) -0.011(5) -0.005(4) 0.002(5)
C36 0.044(7) 0.035(5) 0.037(6) -0.009(5) -0.006(5) -0.006(5)
C37 0.044(7) 0.046(6) 0.028(6) 0.009(5) -0.004(5) -0.016(5)
C38 0.029(6) 0.052(7) 0.027(5) 0.005(5) 0.003(4) 0.001(5)
C39 0.020(5) 0.034(5) 0.019(5) -0.001(4) -0.007(4) 0.001(4)

loop_
_atom_type_symbol
_atom_type_description
_atom_type_scat_dispersion_real
_atom_type_scat_dispersion_imag
_atom_type_scat_source
C C 0.0033 0.0016 'International Tables Vol C Tables 4.2.6.8 and 6.1.1.4'
H H 0.0000 0.0000 'International Tables Vol C Tables 4.2.6.8 and 6.1.1.4'
Fe Fe 0.3463 0.8444 'International Tables Vol C Tables 4.2.6.8 and 6.1.1.4'
O O 0.0106 0.0060 'International Tables Vol C Tables 4.2.6.8 and 6.1.1.4'
P P 0.1023 0.0942 'International Tables Vol C Tables 4.2.6.8 and 6.1.1.4'

loop_
_geom_angle_atom_site_label_1
_geom_angle_atom_site_label_2
_geom_angle_atom_site_label_3
_geom_angle_site_symmetry_1
_geom_angle_site_symmetry_3
_geom_angle
_geom_angle_publ_flag
C1 Fe1 C3 . . 69.2(3) ?
C1 Fe1 C5 . . 41.5(3) ?
C1 Fe1 C6 . . 108.2(3) ?
C1 Fe1 C9 . . 170.4(4) ?
C1 Fe1 C10 . . 131.4(4) ?
C2 Fe1 C1 . . 41.5(3) ?
C2 Fe1 C3 . . 40.9(3) ?
C2 Fe1 C4 . . 68.9(4) ?
C2 Fe1 C5 . . 69.4(4) ?
C2 Fe1 C6 . . 131.6(4) ?
C2 Fe1 C7 . . 108.3(4) ?
C2 Fe1 C8 . . 115.3(4) ?
C2 Fe1 C9 . . 147.5(3) ?
C2 Fe1 C10 . . 170.6(4) ?
C3 Fe1 C5 . . 68.6(4) ?
C3 Fe1 C6 . . 170.8(4) ?
C3 Fe1 C9 . . 116.1(4) ?
C3 Fe1 C10 . . 148.1(4) ?
C4 Fe1 C1 . . 69.1(3) ?
C4 Fe1 C3 . . 40.7(3) ?
C4 Fe1 C5 . . 40.5(3) ?
C4 Fe1 C6 . . 147.6(4) ?
C4 Fe1 C9 . . 109.2(4) ?
C4 Fe1 C10 . . 116.5(4) ?
C5 Fe1 C6 . . 115.7(4) ?
C5 Fe1 C10 . . 109.2(4) ?
C7 Fe1 C1 . . 115.6(4) ?
C7 Fe1 C3 . . 131.1(4) ?
C7 Fe1 C4 . . 170.0(4) ?
C7 Fe1 C5 . . 148.6(4) ?
C7 Fe1 C6 . . 41.2(4) ?
C7 Fe1 C9 . . 67.7(4) ?
C7 Fe1 C10 . . 67.8(4) ?
C8 Fe1 C1 . . 147.8(4) ?
C8 Fe1 C3 . . 108.6(4) ?
C8 Fe1 C4 . . 131.3(4) ?
C8 Fe1 C5 . . 169.9(4) ?
C8 Fe1 C6 . . 68.5(4) ?
C8 Fe1 C7 . . 40.3(4) ?
C8 Fe1 C9 . . 40.2(4) ?
C8 Fe1 C10 . . 67.6(4) ?
C9 Fe1 C5 . . 131.3(4) ?
C9 Fe1 C6 . . 67.8(4) ?
C9 Fe1 C10 . . 40.1(3) ?
C10 Fe1 C6 . . 40.0(4) ?
C15 Fe2 C21 . . 127.2(4) ?
C15 Fe2 C24 . . 124.7(3) ?
C16 Fe2 C15 . . 41.3(3) ?
C16 Fe2 C21 . . 111.6(4) ?
C16 Fe2 C24 . . 163.3(4) ?
C17 Fe2 C15 . . 69.1(3) ?
C17 Fe2 C16 . . 41.0(3) ?
C17 Fe2 C20 . . 163.3(4) ?
C17 Fe2 C21 . . 124.8(4) ?
C17 Fe2 C24 . . 153.6(4) ?
C18 Fe2 C15 . . 69.2(3) ?
C18 Fe2 C16 . . 69.0(3) ?
C18 Fe2 C17 . . 40.5(3) ?
C18 Fe2 C20 . . 156.1(4) ?
C18 Fe2 C21 . . 157.4(4) ?
C18 Fe2 C24 . . 118.4(4) ?
C19 Fe2 C15 . . 41.1(3) ?
C19 Fe2 C16 . . 69.2(3) ?
C19 Fe2 C17 . . 68.8(3) ?
C19 Fe2 C18 . . 41.1(3) ?
C19 Fe2 C20 . . 124.0(3) ?
C19 Fe2 C21 . . 161.5(4) ?
C19 Fe2 C22 . . 154.8(4) ?
C19 Fe2 C24 . . 105.8(3) ?
C20 Fe2 C15 . . 112.5(4) ?
C20 Fe2 C16 . . 129.1(4) ?
C20 Fe2 C21 . . 40.2(4) ?
C20 Fe2 C24 . . 39.8(4) ?
C22 Fe2 C15 . . 161.5(4) ?
C22 Fe2 C16 . . 123.1(4) ?
C22 Fe2 C17 . . 105.2(3) ?
C22 Fe2 C18 . . 118.5(4) ?
C22 Fe2 C20 . . 67.9(4) ?
C22 Fe2 C21 . . 40.9(4) ?
C22 Fe2 C24 . . 68.3(4) ?
C23 Fe2 C15 . . 157.7(4) ?
C23 Fe2 C16 . . 156.2(3) ?
C23 Fe2 C17 . . 118.1(4) ?
C23 Fe2 C18 . . 101.8(4) ?
C23 Fe2 C19 . . 119.0(4) ?
C23 Fe2 C20 . . 67.3(4) ?
C23 Fe2 C21 . . 68.2(4) ?
C23 Fe2 C22 . . 40.7(4) ?
C23 Fe2 C24 . . 40.3(4) ?
C24 Fe2 C21 . . 67.9(4) ?
C1 P1 C15 . . 102.0(4) ?
C1 P1 C34 . . 100.1(4) ?
C15 P1 C34 . . 104.5(4) ?
C12 O1 C11 . . 118.1(7) ?
C26 O3 C25 . . 117.5(7) ?
P1 C1 Fe1 . . 125.7(4) ?
C2 C1 Fe1 . . 68.8(4) ?
C2 C1 P1 . . 123.6(6) ?
C2 C1 C5 . . 107.0(7) ?
C5 C1 Fe1 . . 69.7(5) ?
C5 C1 P1 . . 129.4(6) ?
C1 C2 Fe1 . . 69.7(5) ?
C1 C2 C11 . . 126.1(7) ?
C3 C2 Fe1 . . 70.4(5) ?
C3 C2 C1 . . 108.2(8) ?
C3 C2 C11 . . 125.4(8) ?
C11 C2 Fe1 . . 130.3(6) ?
Fe1 C3 H3 . . 127.6 ?
C2 C3 Fe1 . . 68.8(5) ?
C2 C3 H3 . . 126.0 ?
C4 C3 Fe1 . . 69.2(5) ?
C4 C3 C2 . . 107.9(8) ?
C4 C3 H3 . . 126.0 ?
Fe1 C4 H4 . . 125.7 ?
C3 C4 Fe1 . . 70.2(5) ?
C3 C4 H4 . . 125.4 ?
C5 C4 Fe1 . . 70.4(5) ?
C5 C4 C3 . . 109.2(8) ?
C5 C4 H4 . . 125.4 ?
Fe1 C5 H5 . . 127.5 ?
C1 C5 Fe1 . . 68.8(5) ?
C1 C5 H5 . . 126.2 ?
C4 C5 Fe1 . . 69.1(5) ?
C4 C5 C1 . . 107.6(8) ?
C4 C5 H5 . . 126.2 ?
Fe1 C6 H6 . . 126.2 ?
C7 C6 Fe1 . . 68.6(5) ?
C7 C6 H6 . . 126.7 ?
C10 C6 Fe1 . . 70.0(5) ?
C10 C6 H6 . . 126.7 ?
C10 C6 C7 . . 106.5(8) ?
Fe1 C7 H7 . . 125.7 ?
C6 C7 Fe1 . . 70.2(6) ?
C6 C7 H7 . . 125.9 ?
C8 C7 Fe1 . . 69.8(6) ?
C8 C7 C6 . . 108.1(10) ?
C8 C7 H7 . . 125.9 ?
Fe1 C8 H8 . . 125.3 ?
C7 C8 Fe1 . . 69.8(5) ?
C7 C8 H8 . . 125.9 ?
C7 C8 C9 . . 108.2(9) ?
C9 C8 Fe1 . . 70.5(5) ?
C9 C8 H8 . . 125.9 ?
Fe1 C9 H9 . . 126.3 ?
C8 C9 Fe1 . . 69.2(5) ?
C8 C9 H9 . . 126.0 ?
C8 C9 C10 . . 108.1(9) ?
C10 C9 Fe1 . . 70.1(5) ?
C10 C9 H9 . . 126.0 ?
Fe1 C10 H10 . . 126.3 ?
C6 C10 Fe1 . . 70.0(5) ?
C6 C10 C9 . . 109.1(9) ?
C6 C10 H10 . . 125.5 ?
C9 C10 Fe1 . . 69.8(5) ?
C9 C10 H10 . . 125.5 ?
O1 C11 C2 . . 104.4(7) ?
O1 C11 H11 . . 109.4 ?
O1 C11 C14 . . 109.3(7) ?
C2 C11 H11 . . 109.4 ?
C2 C11 C14 . . 114.7(7) ?
C14 C11 H11 . . 109.4 ?
O1 C12 C13 . . 110.0(8) ?
O2 C12 O1 . . 124.7(9) ?
O2 C12 C13 . . 125.4(9) ?
C12 C13 H13A . . 109.5 ?
C12 C13 H13B . . 109.5 ?
C12 C13 H13C . . 109.5 ?
H13A C13 H13B . . 109.5 ?
H13A C13 H13C . . 109.5 ?
H13B C13 H13C . . 109.5 ?
C11 C14 H14A . . 109.5 ?
C11 C14 H14B . . 109.5 ?
C11 C14 H14C . . 109.5 ?
H14A C14 H14B . . 109.5 ?
H14A C14 H14C . . 109.5 ?
H14B C14 H14C . . 109.5 ?
P1 C15 Fe2 . . 129.5(4) ?
C16 C15 Fe2 . . 69.1(4) ?
C16 C15 P1 . . 123.9(6) ?
C19 C15 Fe2 . . 68.4(4) ?
C19 C15 P1 . . 129.0(6) ?
C19 C15 C16 . . 107.0(7) ?
C15 C16 Fe2 . . 69.6(4) ?
C15 C16 C25 . . 127.3(7) ?
C17 C16 Fe2 . . 69.3(5) ?
C17 C16 C15 . . 107.6(7) ?
C17 C16 C25 . . 125.0(7) ?
C25 C16 Fe2 . . 128.3(6) ?
Fe2 C17 H17 . . 126.8 ?
C16 C17 Fe2 . . 69.7(5) ?
C16 C17 H17 . . 125.7 ?
C18 C17 Fe2 . . 69.4(5) ?
C18 C17 C16 . . 108.6(7) ?
C18 C17 H17 . . 125.7 ?
Fe2 C18 H18 . . 126.5 ?
C17 C18 Fe2 . . 70.0(5) ?
C17 C18 H18 . . 126.0 ?
C17 C18 C19 . . 108.1(8) ?
C19 C18 Fe2 . . 69.1(5) ?
C19 C18 H18 . . 126.0 ?
Fe2 C19 H19 . . 125.7 ?
C15 C19 Fe2 . . 70.5(4) ?
C15 C19 H19 . . 125.7 ?
C18 C19 Fe2 . . 69.8(5) ?
C18 C19 C15 . . 108.7(7) ?
C18 C19 H19 . . 125.7 ?
Fe2 C20 H20 . . 125.5 ?
C21 C20 Fe2 . . 70.5(5) ?
C21 C20 H20 . . 125.0 ?
C24 C20 Fe2 . . 70.6(6) ?
C24 C20 H20 . . 125.0 ?
C24 C20 C21 . . 109.9(9) ?
Fe2 C21 H21 . . 127.0 ?
C20 C21 Fe2 . . 69.3(5) ?
C20 C21 H21 . . 126.7 ?
C20 C21 C22 . . 106.6(9) ?
C22 C21 Fe2 . . 68.5(6) ?
C22 C21 H21 . . 126.7 ?
Fe2 C22 H22 . . 125.4 ?
C21 C22 Fe2 . . 70.6(6) ?
C21 C22 H22 . . 126.3 ?
C23 C22 Fe2 . . 69.4(5) ?
C23 C22 C21 . . 107.4(9) ?
C23 C22 H22 . . 126.3 ?
Fe2 C23 H23 . . 125.1 ?
C22 C23 Fe2 . . 69.9(5) ?
C22 C23 H23 . . 125.5 ?
C24 C23 Fe2 . . 71.1(5) ?
C24 C23 C22 . . 109.0(9) ?
C24 C23 H23 . . 125.5 ?
Fe2 C24 H24 . . 126.9 ?
C20 C24 Fe2 . . 69.6(5) ?
C20 C24 C23 . . 107.1(9) ?
C20 C24 H24 . . 126.5 ?
C23 C24 Fe2 . . 68.6(5) ?
C23 C24 H24 . . 126.5 ?
O3 C25 C16 . . 104.8(6) ?
O3 C25 H25 . . 110.2 ?
O3 C25 C28 . . 107.8(6) ?
C16 C25 H25 . . 110.2 ?
C16 C25 C28 . . 113.6(7) ?
C28 C25 H25 . . 110.2 ?
O3 C26 C27 . . 111.7(8) ?
O4 C26 O3 . . 124.2(8) ?
O4 C26 C27 . . 124.1(9) ?
C26 C27 H27A . . 109.5 ?
C26 C27 H27B . . 109.5 ?
C26 C27 H27C . . 109.5 ?
H27A C27 H27B . . 109.5 ?
H27A C27 H27C . . 109.5 ?
H27B C27 H27C . . 109.5 ?
C25 C28 H28A . . 109.5 ?
C25 C28 H28B . . 109.5 ?
C25 C28 H28C . . 109.5 ?
H28A C28 H28B . . 109.5 ?
H28A C28 H28C . . 109.5 ?
H28B C28 H28C . . 109.5 ?
C35 C34 P1 . . 115.6(6) ?
C39 C34 P1 . . 126.0(6) ?
C39 C34 C35 . . 118.4(8) ?
C34 C35 H35 . . 120.1 ?
C36 C35 C34 . . 119.9(8) ?
C36 C35 H35 . . 120.1 ?
C35 C36 H36 . . 119.6 ?
C37 C36 C35 . . 120.8(9) ?
C37 C36 H36 . . 119.6 ?
C36 C37 H37 . . 120.3 ?
C36 C37 C38 . . 119.4(9) ?
C38 C37 H37 . . 120.3 ?
C37 C38 H38 . . 119.9 ?
C39 C38 C37 . . 120.3(9) ?
C39 C38 H38 . . 119.9 ?
C34 C39 H39 . . 119.4 ?
C38 C39 C34 . . 121.2(8) ?
C38 C39 H39 . . 119.4 ?

loop_
_geom_bond_atom_site_label_1
_geom_bond_atom_site_label_2
_geom_bond_site_symmetry_2
_geom_bond_distance
_geom_bond_publ_flag
Fe1 C1 . 2.044(8) ?
Fe1 C2 . 2.032(8) ?
Fe1 C3 . 2.053(8) ?
Fe1 C4 . 2.040(9) ?
Fe1 C5 . 2.057(9) ?
Fe1 C6 . 2.059(9) ?
Fe1 C7 . 2.038(10) ?
Fe1 C8 . 2.038(8) ?
Fe1 C9 . 2.056(8) ?
Fe1 C10 . 2.059(9) ?
Fe2 C15 . 2.056(8) ?
Fe2 C16 . 2.050(8) ?
Fe2 C17 . 2.046(8) ?
Fe2 C18 . 2.038(9) ?
Fe2 C19 . 2.029(8) ?
Fe2 C20 . 2.047(9) ?
Fe2 C21 . 2.062(9) ?
Fe2 C22 . 2.034(10) ?
Fe2 C23 . 2.027(9) ?
Fe2 C24 . 2.059(9) ?
P1 C1 . 1.828(8) ?
P1 C15 . 1.828(8) ?
P1 C34 . 1.845(8) ?
O1 C11 . 1.468(10) ?
O1 C12 . 1.345(10) ?
O2 C12 . 1.200(10) ?
O3 C25 . 1.472(9) ?
O3 C26 . 1.331(10) ?
O4 C26 . 1.216(10) ?
C1 C2 . 1.446(11) ?
C1 C5 . 1.452(12) ?
C2 C3 . 1.426(12) ?
C2 C11 . 1.497(12) ?
C3 H3 . 0.9500 ?
C3 C4 . 1.422(12) ?
C4 H4 . 0.9500 ?
C4 C5 . 1.419(11) ?
C5 H5 . 0.9500 ?
C6 H6 . 0.9500 ?
C6 C7 . 1.443(14) ?
C6 C10 . 1.408(14) ?
C7 H7 . 0.9500 ?
C7 C8 . 1.406(13) ?
C8 H8 . 0.9500 ?
C8 C9 . 1.408(13) ?
C9 H9 . 0.9500 ?
C9 C10 . 1.410(12) ?
C10 H10 . 0.9500 ?
C11 H11 . 1.0000 ?
C11 C14 . 1.531(12) ?
C12 C13 . 1.496(13) ?
C13 H13A . 0.9800 ?
C13 H13B . 0.9800 ?
C13 H13C . 0.9800 ?
C14 H14A . 0.9800 ?
C14 H14B . 0.9800 ?
C14 H14C . 0.9800 ?
C15 C16 . 1.446(11) ?
C15 C19 . 1.434(11) ?
C16 C17 . 1.435(12) ?
C16 C25 . 1.497(12) ?
C17 H17 . 0.9500 ?
C17 C18 . 1.415(12) ?
C18 H18 . 0.9500 ?
C18 C19 . 1.428(11) ?
C19 H19 . 0.9500 ?
C20 H20 . 0.9500 ?
C20 C21 . 1.412(12) ?
C20 C24 . 1.398(13) ?
C21 H21 . 0.9500 ?
C21 C22 . 1.432(13) ?
C22 H22 . 0.9500 ?
C22 C23 . 1.412(13) ?
C23 H23 . 0.9500 ?
C23 C24 . 1.409(12) ?
C24 H24 . 0.9500 ?
C25 H25 . 1.0000 ?
C25 C28 . 1.544(11) ?
C26 C27 . 1.508(11) ?
C27 H27A . 0.9800 ?
C27 H27B . 0.9800 ?
C27 H27C . 0.9800 ?
C28 H28A . 0.9800 ?
C28 H28B . 0.9800 ?
C28 H28C . 0.9800 ?
C34 C35 . 1.411(11) ?
C34 C39 . 1.383(11) ?
C35 H35 . 0.9500 ?
C35 C36 . 1.409(12) ?
C36 H36 . 0.9500 ?
C36 C37 . 1.356(13) ?
C37 H37 . 0.9500 ?
C37 C38 . 1.407(13) ?
C38 H38 . 0.9500 ?
C38 C39 . 1.380(12) ?
C39 H39 . 0.9500 ?

loop_
_geom_torsion_atom_site_label_1
_geom_torsion_atom_site_label_2
_geom_torsion_atom_site_label_3
_geom_torsion_atom_site_label_4
_geom_torsion_site_symmetry_1
_geom_torsion_site_symmetry_2
_geom_torsion_site_symmetry_3
_geom_torsion_site_symmetry_4
_geom_torsion
_geom_torsion_publ_flag
Fe1 C1 C2 C3 . . . . 60.0(6) ?
Fe1 C1 C2 C11 . . . . -125.7(9) ?
Fe1 C1 C5 C4 . . . . -58.4(6) ?
Fe1 C2 C3 C4 . . . . 58.2(6) ?
Fe1 C2 C11 O1 . . . . 173.2(5) ?
Fe1 C2 C11 C14 . . . . 53.6(11) ?
Fe1 C3 C4 C5 . . . . 59.7(6) ?
Fe1 C4 C5 C1 . . . . 58.2(6) ?
Fe1 C6 C7 C8 . . . . -59.7(6) ?
Fe1 C6 C10 C9 . . . . 59.1(6) ?
Fe1 C7 C8 C9 . . . . -60.4(6) ?
Fe1 C8 C9 C10 . . . . -59.5(6) ?
Fe1 C9 C10 C6 . . . . -59.2(6) ?
Fe2 C15 C16 C17 . . . . 59.1(6) ?
Fe2 C15 C16 C25 . . . . -123.2(8) ?
Fe2 C15 C19 C18 . . . . -59.5(5) ?
Fe2 C16 C17 C18 . . . . 58.6(6) ?
Fe2 C16 C25 O3 . . . . 173.3(5) ?
Fe2 C16 C25 C28 . . . . 55.9(10) ?
Fe2 C17 C18 C19 . . . . 58.8(6) ?
Fe2 C18 C19 C15 . . . . 60.0(5) ?
Fe2 C20 C21 C22 . . . . -58.6(6) ?
Fe2 C20 C24 C23 . . . . 58.6(6) ?
Fe2 C21 C22 C23 . . . . -59.8(6) ?
Fe2 C22 C23 C24 . . . . -60.6(6) ?
Fe2 C23 C24 C20 . . . . -59.2(6) ?
P1 C1 C2 Fe1 . . . . 119.6(6) ?
P1 C1 C2 C3 . . . . 179.6(6) ?
P1 C1 C2 C11 . . . . -6.1(12) ?
P1 C1 C5 Fe1 . . . . -120.1(7) ?
P1 C1 C5 C4 . . . . -178.5(6) ?
P1 C15 C16 Fe2 . . . . 124.3(6) ?
P1 C15 C16 C17 . . . . -176.5(6) ?
P1 C15 C16 C25 . . . . 1.2(12) ?
P1 C15 C19 Fe2 . . . . -124.1(7) ?
P1 C15 C19 C18 . . . . 176.4(6) ?
P1 C34 C35 C36 . . . . -176.3(7) ?
P1 C34 C39 C38 . . . . 175.0(6) ?
C1 P1 C15 Fe2 . . . . -140.8(5) ?
C1 P1 C15 C16 . . . . 129.3(7) ?
C1 P1 C15 C19 . . . . -47.6(8) ?
C1 P1 C34 C35 . . . . -131.8(6) ?
C1 P1 C34 C39 . . . . 50.2(8) ?
C1 C2 C3 Fe1 . . . . -59.6(6) ?
C1 C2 C3 C4 . . . . -1.4(9) ?
C1 C2 C11 O1 . . . . -93.7(10) ?
C1 C2 C11 C14 . . . . 146.7(8) ?
C2 C1 C5 Fe1 . . . . 58.9(6) ?
C2 C1 C5 C4 . . . . 0.5(9) ?
C2 C3 C4 Fe1 . . . . -58.0(6) ?
C2 C3 C4 C5 . . . . 1.7(10) ?
C3 C2 C11 O1 . . . . 79.6(9) ?
C3 C2 C11 C14 . . . . -40.0(12) ?
C3 C4 C5 Fe1 . . . . -59.6(6) ?
C3 C4 C5 C1 . . . . -1.4(10) ?
C5 C1 C2 Fe1 . . . . -59.5(6) ?
C5 C1 C2 C3 . . . . 0.5(9) ?
C5 C1 C2 C11 . . . . 174.8(8) ?
C6 C7 C8 Fe1 . . . . 59.9(6) ?
C6 C7 C8 C9 . . . . -0.5(10) ?
C7 C6 C10 Fe1 . . . . -59.2(6) ?
C7 C6 C10 C9 . . . . -0.1(10) ?
C7 C8 C9 Fe1 . . . . 59.9(6) ?
C7 C8 C9 C10 . . . . 0.4(10) ?
C8 C9 C10 Fe1 . . . . 59.0(6) ?
C8 C9 C10 C6 . . . . -0.2(10) ?
C10 C6 C7 Fe1 . . . . 60.1(6) ?
C10 C6 C7 C8 . . . . 0.3(10) ?
C11 O1 C12 O2 . . . . -1.7(13) ?
C11 O1 C12 C13 . . . . 178.2(7) ?
C11 C2 C3 Fe1 . . . . 126.1(9) ?
C11 C2 C3 C4 . . . . -175.7(8) ?
C12 O1 C11 C2 . . . . 162.8(7) ?
C12 O1 C11 C14 . . . . -74.0(9) ?
C15 P1 C1 Fe1 . . . . -98.9(5) ?
C15 P1 C1 C2 . . . . 174.5(7) ?
C15 P1 C1 C5 . . . . -6.7(8) ?
C15 P1 C34 C35 . . . . 122.9(6) ?
C15 P1 C34 C39 . . . . -55.1(8) ?
C15 C16 C17 Fe2 . . . . -59.3(5) ?
C15 C16 C17 C18 . . . . -0.6(9) ?
C15 C16 C25 O3 . . . . -94.2(9) ?
C15 C16 C25 C28 . . . . 148.4(8) ?
C16 C15 C19 Fe2 . . . . 58.6(5) ?
C16 C15 C19 C18 . . . . -1.0(9) ?
C16 C17 C18 Fe2 . . . . -58.8(6) ?
C16 C17 C18 C19 . . . . 0.0(9) ?
C17 C16 C25 O3 . . . . 83.1(9) ?
C17 C16 C25 C28 . . . . -34.3(12) ?
C17 C18 C19 Fe2 . . . . -59.4(6) ?
C17 C18 C19 C15 . . . . 0.6(9) ?
C19 C15 C16 Fe2 . . . . -58.1(5) ?
C19 C15 C16 C17 . . . . 1.0(9) ?
C19 C15 C16 C25 . . . . 178.7(8) ?
C20 C21 C22 Fe2 . . . . 59.2(6) ?
C20 C21 C22 C23 . . . . -0.7(10) ?
C21 C20 C24 Fe2 . . . . -59.7(6) ?
C21 C20 C24 C23 . . . . -1.1(10) ?
C21 C22 C23 Fe2 . . . . 60.6(6) ?
C21 C22 C23 C24 . . . . 0.0(11) ?
C22 C23 C24 Fe2 . . . . 59.9(6) ?
C22 C23 C24 C20 . . . . 0.6(10) ?
C24 C20 C21 Fe2 . . . . 59.7(6) ?
C24 C20 C21 C22 . . . . 1.1(10) ?
C25 O3 C26 O4 . . . . -3.3(12) ?
C25 O3 C26 C27 . . . . 177.2(7) ?
C25 C16 C17 Fe2 . . . . 123.0(8) ?
C25 C16 C17 C18 . . . . -178.4(7) ?
C26 O3 C25 C16 . . . . 166.5(6) ?
C26 O3 C25 C28 . . . . -72.2(9) ?
C34 P1 C1 Fe1 . . . . 153.8(5) ?
C34 P1 C1 C2 . . . . 67.1(7) ?
C34 P1 C1 C5 . . . . -114.0(8) ?
C34 P1 C15 Fe2 . . . . -36.8(6) ?
C34 P1 C15 C16 . . . . -126.8(7) ?
C34 P1 C15 C19 . . . . 56.3(8) ?
C34 C35 C36 C37 . . . . 0.3(14) ?
C35 C34 C39 C38 . . . . -2.9(12) ?
C35 C36 C37 C38 . . . . -1.4(14) ?
C36 C37 C38 C39 . . . . 0.4(14) ?
C37 C38 C39 C34 . . . . 1.8(13) ?
C39 C34 C35 C36 . . . . 1.9(12) ?
